data_7204903
loop_
_publ_author_name
'Danil de Namor, Angela F.'
'Kowalska, Dorota'
'Castellano, Eduardo E.'
'Piro, Oscar E.'
'Sueros Velarde, Felix J.'
'Villanueva Salas, Jose'

_publ_contact_author
;
Angela F. Danil de Namor
Laboratory of Thermochemistry
Department of Chemistry
University of Surrey
Guildford, Surrey, GU2 5XH
England
;
_publ_section_title
;
 Lower rim calix(4)arene ketone derivatives and their interaction with
 alkali metal cations. Structural and thermodynamic (solution and
 complexation) characterisation of the tetraphenyl ketone derivative
 and its sodium complex
;
_journal_issue 18
_journal_name_full 'Physical Chemistry Chemical Physics'
_journal_page_first 4010
_journal_paper_doi 10.1039/b104355m
_journal_volume 3
_journal_year 2001
_chemical_formula_sum 'C76 H80 O8'
_chemical_formula_weight 1121.40
_chemical_name_systematic
;
5,11,17,23-tetra-tert-butyl-25,26,27,28-tetra(benzoyl)methoxy 
calix(4)arene
;
_space_group_IT_number 15
_symmetry_cell_setting monoclinic
_symmetry_space_group_name_Hall '-C 2yc'
_symmetry_space_group_name_H-M 'C 1 2/c 1'
_atom_sites_solution_hydrogens geom
_atom_sites_solution_primary direct
_atom_sites_solution_secondary difmap
_audit_creation_method SHELXL
_cell_angle_alpha 90.00
_cell_angle_beta 115.49(1)
_cell_angle_gamma 90.00
_cell_formula_units_Z 8
_cell_length_a 29.487(4)
_cell_length_b 24.884(2)
_cell_length_c 20.322(4)
_cell_measurement_reflns_used 25
_cell_measurement_temperature 296(2)
_cell_measurement_theta_max 51.47
_cell_measurement_theta_min 17.92
_cell_volume 13460(4)
_computing_cell_refinement 'Enraf-Nonius CAD4'
_computing_data_collection 'Enraf-Nonius CAD4'
_computing_data_reduction 'SDP (Frenz, 1983)'
_computing_molecular_graphics 'ORTEP (Johnson, 1965)'
_computing_publication_material 'SHELXL-93 (Sheldrick, 1993)'
_computing_structure_refinement 'SHELXL-93 (Sheldrick, 1993)'
_computing_structure_solution 'SHELXS-86 (Sheldrick, 1990)'
_diffrn_ambient_temperature 296(2)
_diffrn_measurement_device 'Enraf-Nonius CAD4'
_diffrn_measurement_method \w-2\q
_diffrn_radiation_monochromator graphite
_diffrn_radiation_source 'fine-focus sealed tube'
_diffrn_radiation_type CuK\a
_diffrn_radiation_wavelength 1.54184
_diffrn_reflns_av_R_equivalents 0.0335
_diffrn_reflns_av_sigmaI/netI 0.0914
_diffrn_reflns_limit_h_max 33
_diffrn_reflns_limit_h_min 0
_diffrn_reflns_limit_k_max 27
_diffrn_reflns_limit_k_min 0
_diffrn_reflns_limit_l_max 20
_diffrn_reflns_limit_l_min -22
_diffrn_reflns_number 10614
_diffrn_reflns_theta_max 60.00
_diffrn_reflns_theta_min 2.43
_diffrn_standards_decay_% 0.8
_diffrn_standards_interval_time 30
_diffrn_standards_number 1
_exptl_absorpt_coefficient_mu 0.554
_exptl_crystal_colour colourless
_exptl_crystal_density_diffrn 1.107
_exptl_crystal_description prismatic
_exptl_crystal_F_000 4800
_exptl_crystal_size_max 0.4
_exptl_crystal_size_mid 0.3
_exptl_crystal_size_min 0.25
_refine_diff_density_max 0.309
_refine_diff_density_min -0.241
_refine_diff_density_rms 0.048
_refine_ls_extinction_coef 0.00006(1)
_refine_ls_extinction_expression Fc^*^=3DkFc[1+0.001xFc^2^\l^3^/sin(2\q)]^-1/4^
_refine_ls_extinction_method SHELXL
_refine_ls_goodness_of_fit_all 1.061
_refine_ls_goodness_of_fit_obs 1.082
_refine_ls_hydrogen_treatment riding
_refine_ls_matrix_type full
_refine_ls_number_parameters 667
_refine_ls_number_reflns 9981
_refine_ls_number_restraints 0
_refine_ls_restrained_S_all 1.065
_refine_ls_restrained_S_obs 1.082
_refine_ls_R_factor_all 0.2183
_refine_ls_R_factor_obs 0.0763
_refine_ls_shift/esd_max 0.316
_refine_ls_shift/esd_mean 0.013
_refine_ls_structure_factor_coef Fsqd
_refine_ls_weighting_details 'w=3D1/[\s^2^(Fo^2^)+(0.0785P)^2^+52.0875P] where P=3D(Fo^2^+2Fc^2^)/3'
_refine_ls_weighting_scheme calc
_refine_ls_wR_factor_all 0.2902
_refine_ls_wR_factor_obs 0.1735
_reflns_number_observed 3723
_reflns_number_total 9986
_reflns_observed_criterion >2\s(I)
_cod_data_source_file program.txt
_cod_data_source_block s93
_cod_depositor_comments
;
The following automatic conversions were performed:
'_publ_contact_autor' tag replaced with '_publ_contact_author'.

Automatic conversion script
Id: cif_correct_tags 1440 2010-10-19 06:21:57Z saulius 

The following automatic conversions were performed:

'_refine_ls_weighting_scheme' value 'calc
w=3D1/[\s^2^(Fo^2^)+(0.0785P)^2^+52.0875P] where
P=3D(Fo^2^+2Fc^2^)/3' was changed to 'calc'. New tag
'_refine_ls_weighting_details' was created. The value of the new tag
was set to 'w=3D1/[\s^2^(Fo^2^)+(0.0785P)^2^+52.0875P] where
P=3D(Fo^2^+2Fc^2^)/3'.

Automatic conversion script
Id: cif_fix_values 3143 2015-03-26 13:38:13Z robertas 
;
_cod_original_cell_volume 13460(3)
_cod_original_sg_symbol_H-M C2/c
_cod_database_code 7204903

loop_
_symmetry_equiv_pos_as_xyz
'x, y, z'
'-x, y, -z+1/2'
'x+1/2, y+1/2, z'
'-x+1/2, y+1/2, -z+1/2'
'-x, -y, -z'
'x, -y, z-1/2'
'-x+1/2, -y+1/2, -z'
'x+1/2, -y+1/2, z-1/2'

loop_
_atom_site_aniso_label
_atom_site_aniso_U_11
_atom_site_aniso_U_22
_atom_site_aniso_U_33
_atom_site_aniso_U_23
_atom_site_aniso_U_13
_atom_site_aniso_U_12
O11 0.065(3) 0.083(3) 0.048(2) -0.006(2) 0.021(2) 0.000(2)
O12 0.074(3) 0.086(4) 0.071(3) -0.013(3) 0.017(3) 0.009(3)
C11 0.058(4) 0.084(5) 0.043(4) 0.003(4) 0.020(3) -0.001(4)
C12 0.057(4) 0.087(5) 0.047(4) 0.010(4) 0.014(3) 0.012(4)
C13 0.061(5) 0.105(6) 0.057(4) 0.011(4) 0.015(4) 0.005(5)
C14 0.054(4) 0.104(6) 0.050(4) 0.011(4) 0.015(3) -0.003(4)
C15 0.063(4) 0.081(5) 0.053(4) 0.011(4) 0.019(3) -0.002(4)
C16 0.063(4) 0.074(5) 0.047(4) 0.010(3) 0.019(3) 0.003(4)
C17 0.068(5) 0.111(7) 0.093(6) 0.024(5) 0.010(5) -0.019(5)
C18 0.311(21) 0.468(30) 0.213(16) -0.141(17) 0.198(17) -0.281(22)
C19 0.120(10) 0.149(12) 0.288(19) -0.013(12) 0.012(11) -0.052(9)
C110 0.112(9) 0.229(15) 0.200(13) 0.049(11) -0.056(9) -0.078(9)
C111 0.071(5) 0.117(7) 0.058(4) -0.022(5) 0.017(4) 0.015(4)
C112 0.079(5) 0.083(6) 0.049(4) -0.001(4) 0.018(4) 0.004(4)
C113 0.101(6) 0.080(6) 0.059(4) 0.009(4) 0.029(4) 0.012(5)
C114 0.115(7) 0.091(7) 0.075(5) -0.010(5) 0.021(5) -0.015(5)
C115 0.171(11) 0.096(8) 0.113(8) -0.021(7) 0.016(7) -0.052(8)
C116 0.230(16) 0.079(8) 0.176(13) -0.017(8) 0.069(12) -0.008(9)
C117 0.175(12) 0.091(9) 0.211(14) -0.031(9) 0.062(11) 0.016(8)
C118 0.122(8) 0.087(7) 0.136(8) -0.010(6) 0.037(7) 0.017(6)
C12' 0.061(4) 0.082(5) 0.049(4) 0.018(4) 0.016(3) 0.013(4)
O21 0.059(3) 0.062(3) 0.053(2) -0.002(2) 0.013(2) -0.005(2)
O22 0.096(4) 0.152(5) 0.071(4) -0.023(4) 0.035(3) -0.047(4)
C21 0.053(4) 0.052(4) 0.049(4) -0.002(3) 0.005(3) 0.001(3)
C22 0.057(4) 0.068(5) 0.045(4) 0.006(3) 0.014(3) 0.010(3)
C23 0.073(5) 0.071(5) 0.063(5) 0.014(4) 0.013(4) 0.005(4)
C24 0.094(6) 0.066(5) 0.070(5) 0.004(4) 0.028(4) 0.011(4)
C25 0.075(5) 0.069(5) 0.062(4) 0.001(4) 0.022(4) 0.006(4)
C26 0.047(4) 0.062(4) 0.052(4) 0.001(3) 0.009(3) 0.001(3)
C27 0.192(11) 0.058(6) 0.116(8) 0.011(6) 0.065(8) 0.009(7)
C28 0.501(32) 0.088(9) 0.171(14) 0.000(9) -0.020(17) -0.110(14)
C29 0.448(26) 0.065(7) 0.311(20) 0.029(10) 0.276(20) -0.003(11)
C210 0.279(20) 0.080(9) 0.464(31) 0.043(13) 0.179(21) 0.069(11)
C211 0.063(4) 0.091(5) 0.058(4) -0.023(4) 0.017(4) -0.023(4)
C212 0.068(5) 0.083(5) 0.052(4) -0.002(4) 0.018(4) -0.007(4)
C213 0.061(4) 0.071(5) 0.057(4) -0.009(4) 0.015(3) -0.009(4)
C214 0.069(5) 0.124(7) 0.096(6) -0.028(5) 0.035(5) -0.031(5)
C215 0.065(5) 0.143(9) 0.126(8) -0.033(7) 0.022(5) -0.029(5)
C216 0.070(6) 0.140(9) 0.116(8) -0.043(7) 0.011(5) -0.012(6)
C217 0.084(7) 0.273(15) 0.109(8) -0.090(9) 0.035(6) -0.057(8)
C218 0.073(5) 0.191(10) 0.094(6) -0.065(7) 0.031(5) -0.037(6)
C23' 0.057(4) 0.070(4) 0.049(4) 0.002(3) 0.014(3) 0.001(3)
O31 0.050(2) 0.071(3) 0.062(3) -0.004(2) 0.022(2) -0.009(2)
O32 0.141(6) 0.090(5) 0.143(6) 0.015(4) 0.068(5) -0.018(4)
C31 0.047(4) 0.067(4) 0.046(3) -0.002(3) 0.016(3) -0.006(3)
C32 0.053(4) 0.070(5) 0.040(3) -0.003(3) 0.017(3) -0.003(3)
C33 0.057(4) 0.068(4) 0.052(4) -0.005(3) 0.013(3) -0.014(4)
C34 0.061(4) 0.068(5) 0.051(4) -0.002(3) 0.015(3) -0.014(4)
C35 0.056(4) 0.079(5) 0.052(4) 0.003(4) 0.015(3) -0.014(4)
C36 0.058(4) 0.066(4) 0.050(4) 0.009(3) 0.021(3) 0.004(3)
C37 0.070(5) 0.083(6) 0.081(5) -0.006(4) 0.022(4) -0.025(4)
C38 0.125(9) 0.102(8) 0.292(17) 0.054(10) -0.024(10) -0.063(7)
C39 0.147(9) 0.236(13) 0.099(7) -0.070(8) 0.038(7) -0.127(9)
C310 0.120(9) 0.215(14) 0.235(14) -0.074(11) 0.114(10) -0.078(9)
C311 0.071(5) 0.083(5) 0.066(4) -0.002(4) 0.033(4) -0.017(4)
C312 0.086(6) 0.098(7) 0.067(5) -0.001(5) 0.030(4) -0.031(5)
C313 0.109(7) 0.153(10) 0.071(5) -0.022(6) 0.041(5) -0.072(7)
C314 0.198(12) 0.174(12) 0.180(12) -0.043(9) 0.113(10) -0.117(10)
C315 0.304(20) 0.246(18) 0.263(18) -0.090(14) 0.218(17) -0.191(17)
C316 0.244(17) 0.286(20) 0.221(15) -0.103(15) 0.180(14) -0.179(16)
C317 0.160(11) 0.282(17) 0.158(10) -0.093(11) 0.120(9) -0.117(11)
C318 0.106(7) 0.188(11) 0.104(7) -0.040(7) 0.065(6) -0.057(7)
C34' 0.064(4) 0.074(5) 0.055(4) 0.015(3) 0.019(3) 0.001(4)
O41 0.056(3) 0.088(3) 0.061(3) 0.004(3) 0.005(2) 0.004(3)
O42 0.170(7) 0.133(6) 0.119(5) -0.042(4) 0.078(5) -0.045(5)
C41 0.057(4) 0.054(4) 0.059(4) 0.009(3) 0.011(3) 0.001(3)
C42 0.059(4) 0.061(4) 0.055(4) 0.018(3) 0.010(3) 0.000(3)
C43 0.061(4) 0.075(5) 0.058(4) 0.021(4) 0.016(4) 0.005(4)
C44 0.057(4) 0.075(5) 0.056(4) 0.018(4) 0.008(3) 0.008(4)
C45 0.062(4) 0.082(5) 0.063(4) 0.012(4) 0.018(4) 0.013(4)
C46 0.063(4) 0.069(5) 0.058(4) 0.007(3) 0.017(4) 0.012(4)
C47 0.055(5) 0.135(8) 0.083(6) 0.014(6) 0.006(4) 0.007(5)
C48 0.064(7) 0.605(36) 0.112(9) 0.142(15) 0.001(6) 0.041(12)
C49 0.135(12) 0.820(59) 0.131(12) -0.025(21) -0.005(9) 0.232(25)
C410 0.105(11) 0.217(18) 0.757(55) 0.194(26) -0.191(20) -0.070(13)
C411 0.062(5) 0.112(7) 0.083(5) -0.025(5) 0.016(4) -0.024(5)
C412 0.089(6) 0.077(6) 0.078(6) -0.008(5) 0.019(5) -0.005(5)
C413 0.091(7) 0.071(5) 0.094(6) -0.010(5) 0.006(5) 0.000(5)
C414 0.190(12) 0.106(8) 0.105(8) -0.005(6) -0.013(8) -0.058(8)
C415 0.199(16) 0.123(10) 0.149(11) 0.003(8) -0.028(11) -0.060(11)
C416 0.081(7) 0.119(10) 0.283(20) -0.031(12) -0.010(11) -0.001(7)
C417 0.103(9) 0.144(11) 0.307(19) -0.104(12) 0.087(11) -0.025(8)
C418 0.065(6) 0.117(8) 0.204(12) -0.075(8) 0.038(7) -0.019(5)
C41' 0.080(5) 0.084(5) 0.055(4) 0.006(4) 0.022(4) 0.017(4)

loop_
_atom_site_label
_atom_site_type_symbol
_atom_site_fract_x
_atom_site_fract_y
_atom_site_fract_z
_atom_site_U_iso_or_equiv
_atom_site_thermal_displace_type
_atom_site_occupancy
_atom_site_calc_flag
_atom_site_refinement_flags
_atom_site_disorder_group
O11 O 0.2276(2) 0.4464(2) 0.0143(2) 0.0663(12) Uani 1 d . .
O12 O 0.1447(2) 0.4380(2) -0.1147(3) 0.0819(15) Uani 1 d . .
C11 C 0.26759(13) 0.4813(2) 0.0481(2) 0.063(2) Uani 1 d G .
C12 C 0.3159(2) 0.46293(14) 0.0912(2) 0.066(2) Uani 1 d G .
C13 C 0.35564(12) 0.4991(2) 0.1192(2) 0.078(2) Uani 1 d G .
H13 H 0.38798(13) 0.4868(3) 0.1480(3) 0.150(5) Uiso 1 calc R .
C14 C 0.34703(14) 0.5536(2) 0.1041(2) 0.072(2) Uani 1 d G .
C15 C 0.2987(2) 0.57197(14) 0.0610(2) 0.068(2) Uani 1 d G .
H15 H 0.2929(2) 0.60844(14) 0.0509(3) 0.150(5) Uiso 1 calc R .
C16 C 0.25898(12) 0.5358(2) 0.0330(2) 0.062(2) Uani 1 d G .
C17 C 0.3918(3) 0.5927(4) 0.1286(5) 0.099(3) Uani 1 d . .
C18 C 0.4081(6) 0.6003(8) 0.0711(8) 0.301(13) Uani 1 d . .
H18A H 0.3799(9) 0.5963(41) 0.0245(8) 0.247(12) Uiso 1 calc R .
H18B H 0.4332(27) 0.5741(25) 0.0761(32) 0.247(12) Uiso 1 calc R .
H18C H 0.4220(35) 0.6357(15) 0.0749(35) 0.247(12) Uiso 1 calc R .
C19 C 0.3774(4) 0.6483(5) 0.1448(9) 0.212(7) Uani 1 d . .
H19A H 0.4071(6) 0.6697(14) 0.1684(50) 0.247(12) Uiso 1 calc R .
H19B H 0.3608(33) 0.6448(6) 0.1763(43) 0.247(12) Uiso 1 calc R .
H19C H 0.3551(30) 0.6652(16) 0.1001(9) 0.247(12) Uiso 1 calc R .
C110 C 0.4326(4) 0.5774(5) 0.1981(7) 0.224(8) Uani 1 d . .
H11A H 0.4189(5) 0.5665(38) 0.2312(18) 0.247(12) Uiso 1 calc R .
H11B H 0.4546(21) 0.6075(13) 0.2182(27) 0.247(12) Uiso 1 calc R .
H11C H 0.4510(22) 0.5481(26) 0.1907(10) 0.247(12) Uiso 1 calc R .
C111 C 0.2293(3) 0.4154(3) -0.0435(4) 0.086(2) Uani 1 d . .
H11D H 0.2474(3) 0.3821(3) -0.0245(4) 0.150(5) Uiso 1 calc R .
H11E H 0.2467(3) 0.4352(3) -0.0669(4) 0.150(5) Uiso 1 calc R .
C112 C 0.1764(3) 0.4033(3) -0.0980(4) 0.073(2) Uani 1 d . .
C113 C 0.1626(2) 0.3494(2) -0.1324(3) 0.082(2) Uani 1 d G .
C114 C 0.1131(2) 0.3412(2) -0.1828(3) 0.101(3) Uani 1 d G .
H114 H 0.0900(3) 0.3691(3) -0.1945(5) 0.150(5) Uiso 1 calc R .
C115 C 0.0982(2) 0.2913(3) -0.2157(3) 0.142(4) Uani 1 d G .
H115 H 0.0651(3) 0.2858(4) -0.2494(4) 0.150(5) Uiso 1 calc R .
C116 C 0.1327(4) 0.2495(2) -0.1983(4) 0.168(5) Uani 1 d G .
H116 H 0.1228(5) 0.2161(3) -0.2203(6) 0.150(5) Uiso 1 calc R .
C117 C 0.1822(3) 0.2577(2) -0.1479(5) 0.166(5) Uani 1 d G .
H117 H 0.2053(4) 0.2298(3) -0.1362(7) 0.150(5) Uiso 1 calc R .
C118 C 0.1971(2) 0.3077(3) -0.1150(3) 0.121(3) Uani 1 d G .
H118 H 0.2302(2) 0.3131(4) -0.0813(5) 0.150(5) Uiso 1 calc R .
C12' C 0.2055(2) 0.5578(3) -0.0081(3) 0.067(2) Uani 1 d . .
H12A H 0.1826(2) 0.5281(3) -0.0295(3) 0.150(5) Uiso 1 calc R .
H12B H 0.2042(2) 0.5809(3) -0.0473(3) 0.150(5) Uiso 1 calc R .
O21 O 0.17104(14) 0.5083(2) 0.0933(2) 0.0620(11) Uani 1 d . .
O22 O 0.0896(2) 0.4684(3) 0.1072(3) 0.107(2) Uani 1 d . .
C21 C 0.1770(2) 0.56362(12) 0.0933(2) 0.058(2) Uani 1 d G .
C22 C 0.1883(2) 0.5899(2) 0.0418(2) 0.059(2) Uani 1 d G .
C23 C 0.1923(2) 0.6456(2) 0.0432(2) 0.075(2) Uani 1 d G .
H23 H 0.1999(2) 0.6632(3) 0.0088(3) 0.150(5) Uiso 1 calc R .
C24 C 0.1850(2) 0.67500(12) 0.0961(3) 0.079(2) Uani 1 d G .
C25 C 0.1737(2) 0.6487(2) 0.1475(2) 0.071(2) Uani 1 d G .
H25 H 0.1688(2) 0.6683(2) 0.1828(3) 0.150(5) Uiso 1 calc R .
C26 C 0.16970(15) 0.5930(2) 0.1461(2) 0.058(2) Uani 1 d G .
C27 C 0.1879(5) 0.7374(3) 0.0968(6) 0.122(4) Uani 1 d . .
C28 C 0.2216(8) 0.7559(5) 0.1691(8) 0.312(14) Uani 1 d . .
H28A H 0.2556(8) 0.7468(35) 0.1788(21) 0.247(12) Uiso 1 calc R .
H28B H 0.2129(24) 0.7390(31) 0.2045(10) 0.247(12) Uiso 1 calc R .
H28C H 0.2187(29) 0.7942(7) 0.1718(19) 0.247(12) Uiso 1 calc R .
C29 C 0.2036(7) 0.7600(4) 0.0415(9) 0.235(8) Uani 1 d . .
H29A H 0.2033(38) 0.7986(4) 0.0434(39) 0.247(12) Uiso 1 calc R .
H29B H 0.1807(21) 0.7481(33) -0.0063(10) 0.247(12) Uiso 1 calc R .
H29C H 0.2369(15) 0.7479(32) 0.0519(32) 0.247(12) Uiso 1 calc R .
C210 C 0.1371(6) 0.7592(5) 0.0778(11) 0.268(10) Uani 1 d . .
H21A H 0.1253(16) 0.7464(32) 0.1122(32) 0.247(12) Uiso 1 calc R .
H21B H 0.1146(10) 0.7476(33) 0.0297(22) 0.247(12) Uiso 1 calc R .
H21C H 0.1385(9) 0.7977(5) 0.0792(55) 0.247(12) Uiso 1 calc R .
C211 C 0.1302(2) 0.4857(3) 0.0316(3) 0.074(2) Uani 1 d . .
H21D H 0.1430(2) 0.4572(3) 0.0117(3) 0.150(5) Uiso 1 calc R .
H21E H 0.1162(2) 0.5132(3) -0.0055(3) 0.150(5) Uiso 1 calc R .
C212 C 0.0890(3) 0.4635(3) 0.0483(4) 0.070(2) Uani 1 d . .
C213 C 0.0461(2) 0.4368(2) -0.0114(2) 0.067(2) Uani 1 d G .
C214 C 0.0051(2) 0.4227(2) 0.0017(3) 0.097(3) Uani 1 d G .
H214 H 0.0049(3) 0.4309(4) 0.0462(3) 0.150(5) Uiso 1 calc R .
C215 C -0.0357(2) 0.3964(2) -0.0518(3) 0.118(3) Uani 1 d G .
H215 H -0.0631(2) 0.3869(4) -0.0431(5) 0.150(5) Uiso 1 calc R .
C216 C -0.0354(2) 0.3841(2) -0.1184(3) 0.119(3) Uani 1 d G .
H216 H -0.0627(2) 0.3665(3) -0.1542(4) 0.150(5) Uiso 1 calc R .
C217 C 0.0055(2) 0.3982(3) -0.1315(2) 0.158(5) Uani 1 d G .
H217 H 0.0057(3) 0.3901(4) -0.1761(3) 0.150(5) Uiso 1 calc R .
C218 C 0.0463(2) 0.4246(3) -0.0780(3) 0.121(4) Uani 1 d G .
H218 H 0.0737(2) 0.4340(4) -0.0868(4) 0.150(5) Uiso 1 calc R .
C23' C 0.1642(2) 0.5652(3) 0.2087(3) 0.062(2) Uani 1 d . .
H23A H 0.1424(2) 0.5342(3) 0.1904(3) 0.150(5) Uiso 1 calc R .
H23B H 0.1488(2) 0.5896(3) 0.2303(3) 0.150(5) Uiso 1 calc R .
O31 O 0.18871(14) 0.4541(2) 0.2562(2) 0.0613(12) Uani 1 d . .
O32 O 0.1708(3) 0.3627(3) 0.3072(4) 0.122(2) Uani 1 d . .
C31 C 0.22603(12) 0.49301(14) 0.2830(2) 0.055(2) Uani 1 d G .
C32 C 0.21553(11) 0.5472(2) 0.2668(2) 0.055(2) Uani 1 d G .
C33 C 0.2537(2) 0.58506(12) 0.2959(2) 0.063(2) Uani 1 d G .
H33 H 0.2467(2) 0.62130(12) 0.2851(3) 0.150(5) Uiso 1 calc R .
C34 C 0.30234(13) 0.5688(2) 0.3412(2) 0.063(2) Uani 1 d G .
C35 C 0.31284(11) 0.5146(2) 0.3573(2) 0.065(2) Uani 1 d G .
H35 H 0.34540(12) 0.5038(2) 0.3876(3) 0.150(5) Uiso 1 calc R .
C36 C 0.27469(15) 0.47675(12) 0.3282(2) 0.059(2) Uani 1 d G .
C37 C 0.3452(3) 0.6103(3) 0.3754(4) 0.082(2) Uani 1 d . .
C38 C 0.3311(4) 0.6643(4) 0.3419(8) 0.213(8) Uani 1 d . .
H38A H 0.3591(13) 0.6882(11) 0.3638(40) 0.247(12) Uiso 1 calc R .
H38B H 0.3033(25) 0.6778(17) 0.3496(46) 0.247(12) Uiso 1 calc R .
H38C H 0.3216(35) 0.6618(8) 0.2905(13) 0.247(12) Uiso 1 calc R .
C39 C 0.3619(4) 0.6135(5) 0.4574(5) 0.166(5) Uani 1 d . .
H39A H 0.3907(23) 0.6365(31) 0.4788(9) 0.247(12) Uiso 1 calc R .
H39B H 0.3705(34) 0.5782(8) 0.4781(9) 0.247(12) Uiso 1 calc R .
H39C H 0.3351(14) 0.6277(35) 0.4669(5) 0.247(12) Uiso 1 calc R .
C310 C 0.3912(4) 0.5915(5) 0.3672(7) 0.177(6) Uani 1 d . .
H31A H 0.4046(21) 0.5601(23) 0.3965(41) 0.247(12) Uiso 1 calc R .
H31B H 0.4161(15) 0.6195(15) 0.3828(51) 0.247(12) Uiso 1 calc R .
H31C H 0.3821(8) 0.5831(37) 0.3170(10) 0.247(12) Uiso 1 calc R .
C311 C 0.1509(3) 0.4552(3) 0.2818(4) 0.072(2) Uani 1 d . .
H31D H 0.1195(3) 0.4676(3) 0.2432(4) 0.150(5) Uiso 1 calc R .
H31E H 0.1605(3) 0.4799(3) 0.3224(4) 0.150(5) Uiso 1 calc R .
C312 C 0.1438(3) 0.4001(4) 0.3056(4) 0.085(2) Uani 1 d . .
C313 C 0.10219(13) 0.3921(2) 0.3265(2) 0.110(3) Uani 1 d G .
C314 C 0.0902(2) 0.3397(2) 0.3365(2) 0.173(5) Uani 1 d G .
H314 H 0.1095(2) 0.3113(2) 0.3331(3) 0.150(5) Uiso 1 calc R .
C315 C 0.0492(2) 0.3297(3) 0.3515(3) 0.237(10) Uani 1 d G .
H315 H 0.0411(2) 0.2946(3) 0.3582(3) 0.150(5) Uiso 1 calc R .
C316 C 0.0203(2) 0.3722(3) 0.3566(2) 0.222(9) Uani 1 d G .
H316 H -0.0072(2) 0.3655(3) 0.3666(3) 0.150(5) Uiso 1 calc R .
C317 C 0.03228(15) 0.4246(3) 0.3466(2) 0.182(6) Uani 1 d G .
H317 H 0.0129(2) 0.4531(3) 0.3500(3) 0.150(5) Uiso 1 calc R .
C318 C 0.07325(13) 0.4346(2) 0.3316(2) 0.126(4) Uani 1 d G .
H318 H 0.0813(2) 0.4697(2) 0.3249(3) 0.150(5) Uiso 1 calc R .
C34' C 0.28829(10) 0.4169(2) 0.3383(2) 0.067(2) Uani 1 d G .
H34A H 0.25791(10) 0.3955(2) 0.31643(14) 0.150(5) Uiso 1 calc R .
H34B H 0.30479(11) 0.4085(3) 0.3899(2) 0.150(5) Uiso 1 calc R .
O41 O 0.25879(11) 0.40897(14) 0.1772(2) 0.0758(14) Uani 1 d G .
O42 O 0.2229(2) 0.3321(2) 0.0720(2) 0.136(3) Uani 1 d G .
C41 C 0.30835(11) 0.4033(2) 0.2271(2) 0.062(2) Uani 1 d G .
C42 C 0.32376(13) 0.4027(2) 0.3021(2) 0.063(2) Uani 1 d G .
C43 C 0.37451(15) 0.3984(2) 0.34898(15) 0.068(2) Uani 1 d G .
H43 H 0.3848(2) 0.3980(3) 0.3991(2) 0.150(5) Uiso 1 calc R .
C44 C 0.40985(11) 0.3945(2) 0.3209(2) 0.068(2) Uani 1 d G .
C45 C 0.39444(14) 0.3951(2) 0.2459(2) 0.072(2) Uani 1 d G .
H45 H 0.4181(2) 0.3925(3) 0.2272(3) 0.150(5) Uiso 1 calc R .
C46 C 0.3437(2) 0.3994(2) 0.1990(2) 0.067(2) Uani 1 d G .
C47 C 0.4660(3) 0.3893(4) 0.3723(5) 0.099(3) Uani 1 d . .
C48 C 0.4765(4) 0.3687(8) 0.4425(6) 0.274(12) Uani 1 d . .
H48A H 0.5080(20) 0.3498(36) 0.4613(24) 0.247(12) Uiso 1 calc R .
H48B H 0.4503(20) 0.3445(31) 0.4391(10) 0.247(12) Uiso 1 calc R .
H48C H 0.4785(36) 0.3978(9) 0.4746(15) 0.247(12) Uiso 1 calc R .
C49 C 0.4918(5) 0.3529(11) 0.3470(8) 0.384(20) Uani 1 d . .
H49A H 0.4876(31) 0.3170(11) 0.3607(47) 0.247(12) Uiso 1 calc R .
H49B H 0.5269(9) 0.3619(26) 0.3681(45) 0.247(12) Uiso 1 calc R .
H49C H 0.4784(27) 0.3552(32) 0.2948(10) 0.247(12) Uiso 1 calc R .
C410 C 0.4895(5) 0.4370(7) 0.3772(14) 0.492(28) Uani 1 d . .
H41A H 0.4768(29) 0.4536(21) 0.3300(16) 0.247(12) Uiso 1 calc R .
H41B H 0.5250(7) 0.4310(8) 0.3947(58) 0.247(12) Uiso 1 calc R .
H41C H 0.4835(32) 0.4602(16) 0.4104(43) 0.247(12) Uiso 1 calc R .
C411 C 0.2214(3) 0.3724(3) 0.1761(4) 0.091(3) Uani 1 d . .
H41D H 0.1947(3) 0.3925(3) 0.1806(4) 0.150(5) Uiso 1 calc R .
H41E H 0.2361(3) 0.3487(3) 0.2178(4) 0.150(5) Uiso 1 calc R .
C412 C 0.1994(3) 0.3392(3) 0.1077(4) 0.088(2) Uani 1 d . .
C413 C 0.1500(2) 0.3153(2) 0.0875(4) 0.097(3) Uani 1 d G .
C414 C 0.1246(3) 0.2948(3) 0.0174(3) 0.160(5) Uani 1 d G .
H414 H 0.1393(5) 0.2962(4) -0.0149(5) 0.150(5) Uiso 1 calc R .
C415 C 0.0773(3) 0.2722(3) -0.0044(4) 0.193(8) Uani 1 d G .
H415 H 0.0603(4) 0.2584(4) -0.0513(4) 0.150(5) Uiso 1 calc R .
C416 C 0.0553(2) 0.2700(3) 0.0439(6) 0.192(8) Uani 1 d G .
H416 H 0.0236(2) 0.2549(4) 0.0293(8) 0.150(5) Uiso 1 calc R .
C417 C 0.0807(3) 0.2905(3) 0.1140(5) 0.185(6) Uani 1 d G .
H417 H 0.0660(4) 0.2891(5) 0.1463(7) 0.150(5) Uiso 1 calc R .
C418 C 0.1280(3) 0.3132(3) 0.1358(3) 0.136(4) Uani 1 d G .
H418 H 0.1450(4) 0.3269(4) 0.1827(4) 0.150(5) Uiso 1 calc R .
C41' C 0.3265(3) 0.4043(3) 0.1169(3) 0.076(2) Uani 1 d . .
H41F H 0.2963(3) 0.3831(3) 0.0918(3) 0.150(5) Uiso 1 calc R .
H41G H 0.3523(3) 0.3899(3) 0.1043(3) 0.150(5) Uiso 1 calc R .

loop_
_atom_type_symbol
_atom_type_description
_atom_type_scat_dispersion_real
_atom_type_scat_dispersion_imag
_atom_type_scat_source
C C 0.0181 0.0091 'International Tables Vol C Tables 4.2.6.8 and 6.1.1.4'
O O 0.0492 0.0322 'International Tables Vol C Tables 4.2.6.8 and 6.1.1.4'
H H 0.0000 0.0000 'International Tables Vol C Tables 4.2.6.8 and 6.1.1.4'

loop_
_geom_angle_atom_site_label_1
_geom_angle_atom_site_label_2
_geom_angle_atom_site_label_3
_geom_angle
_geom_angle_site_symmetry_1
_geom_angle_site_symmetry_3
_geom_angle_publ_flag
C11 O11 C111 115.0(5) . . ?
O11 C11 C12 122.0(3) . . ?
O11 C11 C16 117.8(3) . . ?
C12 C11 C16 120.0 . . ?
C11 C12 C13 120.0 . . ?
C11 C12 C41' 122.0(4) . . ?
C13 C12 C41' 117.6(4) . . ?
C14 C13 C12 120.0 . . ?
C13 C14 C15 120.0 . . ?
C13 C14 C17 119.7(5) . . ?
C15 C14 C17 120.0(5) . . ?
C16 C15 C14 120.0 . . ?
C15 C16 C11 120.0 . . ?
C15 C16 C12' 118.6(4) . . ?
C11 C16 C12' 121.1(4) . . ?
C18 C17 C110 113.1(11) . . ?
C18 C17 C19 105.9(11) . . ?
C110 C17 C19 102.6(10) . . ?
C18 C17 C14 110.9(8) . . ?
C110 C17 C14 112.5(7) . . ?
C19 C17 C14 111.3(8) . . ?
O11 C111 C112 108.7(6) . . ?
O12 C112 C113 119.4(6) . . ?
O12 C112 C111 119.6(7) . . ?
C113 C112 C111 121.0(7) . . ?
C114 C113 C118 120.0 . . ?
C114 C113 C112 117.9(5) . . ?
C118 C113 C112 122.1(5) . . ?
C115 C114 C113 120.0 . . ?
C116 C115 C114 120.0 . . ?
C117 C116 C115 120.0 . . ?
C118 C117 C116 120.0 . . ?
C117 C118 C113 120.0 . . ?
C16 C12' C22 112.4(4) . . ?
C21 O21 C211 116.7(4) . . ?
O21 C21 C22 122.6(4) . . ?
O21 C21 C26 117.4(4) . . ?
C22 C21 C26 120.0 . . ?
C21 C22 C23 120.0 . . ?
C21 C22 C12' 120.3(4) . . ?
C23 C22 C12' 118.8(4) . . ?
C24 C23 C22 120.0 . . ?
C23 C24 C25 120.0 . . ?
C23 C24 C27 120.4(5) . . ?
C25 C24 C27 119.6(5) . . ?
C26 C25 C24 120.0 . . ?
C25 C26 C21 120.0 . . ?
C25 C26 C23' 118.5(4) . . ?
C21 C26 C23' 121.0(4) . . ?
C28 C27 C210 108.9(13) . . ?
C28 C27 C29 110.0(13) . . ?
C210 C27 C29 105.8(11) . . ?
C28 C27 C24 109.7(8) . . ?
C210 C27 C24 108.6(9) . . ?
C29 C27 C24 113.7(8) . . ?
O21 C211 C212 113.9(5) . . ?
O22 C212 C213 120.2(7) . . ?
O22 C212 C211 121.7(6) . . ?
C213 C212 C211 118.0(6) . . ?
C214 C213 C218 120.0 . . ?
C214 C213 C212 117.6(4) . . ?
C218 C213 C212 122.4(4) . . ?
C213 C214 C215 120.0 . . ?
C216 C215 C214 120.0 . . ?
C215 C216 C217 120.0 . . ?
C218 C217 C216 120.0 . . ?
C217 C218 C213 120.0 . . ?
C26 C23' C32 110.7(4) . . ?
C31 O31 C311 117.3(4) . . ?
O31 C31 C32 121.6(3) . . ?
O31 C31 C36 118.4(3) . . ?
C32 C31 C36 120.0 . . ?
C33 C32 C31 120.0 . . ?
C33 C32 C23' 118.7(4) . . ?
C31 C32 C23' 120.8(4) . . ?
C34 C33 C32 120.0 . . ?
C33 C34 C35 120.0 . . ?
C33 C34 C37 120.9(4) . . ?
C35 C34 C37 119.1(4) . . ?
C36 C35 C34 120.0 . . ?
C35 C36 C31 120.0 . . ?
C35 C36 C34' 119.0(3) . . ?
C31 C36 C34' 120.5(3) . . ?
C38 C37 C310 108.5(9) . . ?
C38 C37 C39 110.6(9) . . ?
C310 C37 C39 104.7(8) . . ?
C38 C37 C34 112.6(6) . . ?
C310 C37 C34 110.0(7) . . ?
C39 C37 C34 110.1(6) . . ?
O31 C311 C312 110.0(6) . . ?
O32 C312 C313 120.3(8) . . ?
O32 C312 C311 122.0(8) . . ?
C313 C312 C311 117.7(8) . . ?
C314 C313 C318 120.0 . . ?
C314 C313 C312 117.7(4) . . ?
C318 C313 C312 122.2(4) . . ?
C315 C314 C313 120.0 . . ?
C314 C315 C316 120.0 . . ?
C315 C316 C317 120.0 . . ?
C318 C317 C316 120.0 . . ?
C317 C318 C313 120.0 . . ?
C36 C34' C42 110.3(3) . . ?
C41 O41 C411 121.0(4) . . ?
O41 C41 C42 123.3(3) . . ?
O41 C41 C46 116.7(3) . . ?
C42 C41 C46 120.0 . . ?
C41 C42 C43 120.0 . . ?
C41 C42 C34' 123.2(3) . . ?
C43 C42 C34' 116.0(3) . . ?
C44 C43 C42 120.0 . . ?
C43 C44 C45 120.0 . . ?
C43 C44 C47 120.3(5) . . ?
C45 C44 C47 119.7(5) . . ?
C46 C45 C44 120.0 . . ?
C45 C46 C41 120.0 . . ?
C45 C46 C41' 120.6(4) . . ?
C41 C46 C41' 119.3(4) . . ?
C410 C47 C48 111.0(14) . . ?
C410 C47 C49 104.3(14) . . ?
C48 C47 C49 102.4(12) . . ?
C410 C47 C44 110.1(9) . . ?
C48 C47 C44 114.9(8) . . ?
C49 C47 C44 113.4(9) . . ?
O41 C411 C412 113.0(7) . . ?
O42 C412 C413 122.0(7) . . ?
O42 C412 C411 120.2(7) . . ?
C413 C412 C411 117.7(7) . . ?
C414 C413 C418 120.0 . . ?
C414 C413 C412 118.0(6) . . ?
C418 C413 C412 122.0(6) . . ?
C413 C414 C415 120.0 . . ?
C416 C415 C414 120.0 . . ?
C417 C416 C415 120.0 . . ?
C418 C417 C416 120.0 . . ?
C417 C418 C413 120.0 . . ?
C46 C41' C12 111.8(5) . . ?

loop_
_geom_bond_atom_site_label_1
_geom_bond_atom_site_label_2
_geom_bond_distance
_geom_bond_site_symmetry_2
_geom_bond_publ_flag
O11 C11 1.386(5) . ?
O11 C111 1.425(7) . ?
O12 C112 1.211(8) . ?
C11 C12 1.39 . ?
C11 C16 1.39 . ?
C12 C13 1.39 . ?
C12 C41' 1.536(7) . ?
C13 C14 1.39 . ?
C14 C15 1.39 . ?
C14 C17 1.539(8) . ?
C15 C16 1.39 . ?
C16 C12' 1.533(6) . ?
C17 C18 1.454(13) . ?
C17 C110 1.458(12) . ?
C17 C19 1.524(14) . ?
C111 C112 1.505(9) . ?
C112 C113 1.485(8) . ?
C113 C114 1.39 . ?
C113 C118 1.39 . ?
C114 C115 1.39 . ?
C115 C116 1.39 . ?
C116 C117 1.39 . ?
C117 C118 1.39 . ?
C12' C22 1.538(7) . ?
O21 C21 1.388(5) . ?
O21 C211 1.428(7) . ?
O22 C212 1.196(7) . ?
C21 C22 1.39 . ?
C21 C26 1.39 . ?
C22 C23 1.39 . ?
C23 C24 1.39 . ?
C24 C25 1.39 . ?
C24 C27 1.555(9) . ?
C25 C26 1.39 . ?
C26 C23' 1.517(7) . ?
C27 C28 1.449(14) . ?
C27 C210 1.48(2) . ?
C27 C29 1.497(14) . ?
C211 C212 1.499(9) . ?
C212 C213 1.482(7) . ?
C213 C214 1.39 . ?
C213 C218 1.39 . ?
C214 C215 1.39 . ?
C215 C216 1.39 . ?
C216 C217 1.39 . ?
C217 C218 1.39 . ?
C23' C32 1.532(6) . ?
O31 C31 1.388(5) . ?
O31 C311 1.419(7) . ?
O32 C312 1.216(9) . ?
C31 C32 1.39 . ?
C31 C36 1.39 . ?
C32 C33 1.39 . ?
C33 C34 1.39 . ?
C34 C35 1.39 . ?
C34 C37 1.547(7) . ?
C35 C36 1.39 . ?
C36 C34' 1.533(6) . ?
C37 C38 1.482(11) . ?
C37 C310 1.511(12) . ?
C37 C39 1.522(11) . ?
C311 C312 1.496(10) . ?
C312 C313 1.476(9) . ?
C313 C314 1.39 . ?
C313 C318 1.39 . ?
C314 C315 1.39 . ?
C315 C316 1.39 . ?
C316 C317 1.39 . ?
C317 C318 1.39 . ?
C34' C42 1.556(5) . ?
O41 C41 1.382(4) . ?
O41 C411 1.421(8) . ?
O42 C412 1.213(9) . ?
C41 C42 1.39 . ?
C41 C46 1.39 . ?
C42 C43 1.39 . ?
C43 C44 1.39 . ?
C44 C45 1.39 . ?
C44 C47 1.535(8) . ?
C45 C46 1.39 . ?
C46 C41' 1.526(7) . ?
C47 C410 1.358(15) . ?
C47 C48 1.420(13) . ?
C47 C49 1.42(2) . ?
C411 C412 1.503(10) . ?
C412 C413 1.459(10) . ?
C413 C414 1.39 . ?
C413 C418 1.39 . ?
C414 C415 1.39 . ?
C415 C416 1.39 . ?
C416 C417 1.39 . ?
C417 C418 1.39 . ?

loop_
_cod_related_entry_id
_cod_related_entry_database
_cod_related_entry_code
1 ChemSpider 21149114
